data_2243277
loop_
_publ_author_name
'Chong, Saehwa'
'Riley, Brian J.'
'Nelson, Zayne J.'
'Perry, Samuel N.'

_publ_section_title
;
 Crystal structures and comparisons of huntite alumnium borates
 <i>RE</i>Al~3~(BO~3~)~4~ (<i>RE</i> = Tb, Dy and Ho)
;
_journal_coeditor_code RU2069
_journal_issue 3
_journal_name_full 'Acta Crystallographica Section E'
_journal_page_first 339
_journal_page_last 343
_journal_paper_doi 10.1107/S2056989020001802
_journal_volume 76
_journal_year 2020
_chemical_formula_iupac 'Dy Al3 (B O3)4'
_chemical_formula_moiety 'Dy1 Al3 B4 O12'
_chemical_formula_sum 'Al3 B4 Dy O12'
_chemical_formula_weight 478.7
_chemical_name_systematic
;
Dysprosium trialuminium tetrakis(borate)
;
_space_group_IT_number 155
_space_group_name_Hall 'R 3 2"'
_space_group_name_H-M_alt 'R 3 2 :H'
_symmetry_cell_setting trigonal
_symmetry_space_group_name_Hall 'R 3 2"'
_symmetry_space_group_name_H-M 'R 3 2 :H'
_atom_sites_solution_primary iterative
_cell_angle_alpha 90
_cell_angle_beta 90
_cell_angle_gamma 120
_cell_formula_units_Z 3
_cell_length_a 9.2938(5)
_cell_length_b 9.2938(5)
_cell_length_c 7.2348(4)
_cell_measurement_reflns_used 7295
_cell_measurement_temperature 100
_cell_measurement_theta_max 31.53
_cell_measurement_theta_min 3.79
_cell_volume 541.18(5)
_computing_cell_refinement
;
JANA2006 (Pet\<r\'i\<cek <i>et al.</i>,  2014)
;
_computing_data_collection 'APEX3 (Bruker, 2012)'
_computing_data_reduction
;
SAINT (Bruker, 2012)
;
_computing_molecular_graphics
;
<i>VESTA</i> (Momma & Izumi, 2011)
;
_computing_publication_material
;
publCIF (Westrip, 2010)
;
_computing_structure_refinement
;
JANA2006 (Pet\<r\'i\<cek <i>et al.</i>,  2014)
;
_computing_structure_solution
;
SUPERFLIP (Palatinus & Chapuis, 2007)
;
_diffrn_ambient_temperature 100
_diffrn_measured_fraction_theta_full 1
_diffrn_measured_fraction_theta_max 1
_diffrn_measurement_device_type 'Bruker D8 QUEST CMOS area detector'
_diffrn_measurement_method '\f and \w scans'
_diffrn_radiation_source 'X-ray tube'
_diffrn_radiation_type 'Mo K\a'
_diffrn_radiation_wavelength 0.71075
_diffrn_reflns_av_R_equivalents 0.0437
_diffrn_reflns_av_unetI/netI 0.0148
_diffrn_reflns_limit_h_max 13
_diffrn_reflns_limit_h_min -12
_diffrn_reflns_limit_k_max 13
_diffrn_reflns_limit_k_min -13
_diffrn_reflns_limit_l_max 10
_diffrn_reflns_limit_l_min -10
_diffrn_reflns_number 7295
_diffrn_reflns_theta_full 31.53
_diffrn_reflns_theta_max 31.53
_diffrn_reflns_theta_min 3.79
_exptl_absorpt_coefficient_mu 10.812
_exptl_absorpt_correction_T_max 0.723
_exptl_absorpt_correction_T_min 0.588
_exptl_absorpt_correction_type multi-scan
_exptl_absorpt_process_details
;
(SADABS; Krause <i>et al.</i>,  2015)
;
_exptl_crystal_colour 'Light white'
_exptl_crystal_density_diffrn 4.4062
_exptl_crystal_description 'hexagonal prism'
_exptl_crystal_F_000 663
_exptl_crystal_size_max 0.05
_exptl_crystal_size_mid 0.05
_exptl_crystal_size_min 0.03
_refine_diff_density_max 0.29
_refine_diff_density_min -0.39
_refine_ls_abs_structure_details
;
The crystal had chiral structure. Data was refined with inversion twinning in
 JANA2006, and the twin ratio was 0.509(8):0.491(8).
;
_refine_ls_abs_structure_Flack 0.491(8)
_refine_ls_extinction_method none
_refine_ls_goodness_of_fit_all 1.14
_refine_ls_goodness_of_fit_ref 1.14
_refine_ls_number_constraints 0
_refine_ls_number_parameters 35
_refine_ls_number_reflns 420
_refine_ls_number_restraints 0
_refine_ls_R_factor_all 0.0080
_refine_ls_R_factor_gt 0.0101
_refine_ls_shift/su_max 0.0167
_refine_ls_shift/su_mean 0.0066
_refine_ls_structure_factor_coef F
_refine_ls_weighting_details w=1/(\s^2^(F)+0.0001F^2^)
_refine_ls_weighting_scheme sigma
_refine_ls_wR_factor_all 0.0080
_refine_ls_wR_factor_ref 0.0101
_reflns_number_gt 420
_reflns_number_total 420
_reflns_threshold_expression I>2\s(I)
_cod_data_source_file ru2069sup1.cif
_cod_data_source_block Dy-borate
_cod_original_sg_symbol_H-M 'R 3 2'
_cod_original_formula_sum 'Dy1 Al3 B4 O12'
_cod_database_code 2243277

loop_
_space_group_symop_id
_space_group_symop_operation_xyz
1 x,y,z
2 -y,x-y,z
3 -x+y,-x,z
4 y,x,-z
5 x-y,-y,-z
6 -x,-x+y,-z
7 x+2/3,y+1/3,z+1/3
8 -y+2/3,x-y+1/3,z+1/3
9 -x+y+2/3,-x+1/3,z+1/3
10 y+2/3,x+1/3,-z+1/3
11 x-y+2/3,-y+1/3,-z+1/3
12 -x+2/3,-x+y+1/3,-z+1/3
13 x+1/3,y+2/3,z+2/3
14 -y+1/3,x-y+2/3,z+2/3
15 -x+y+1/3,-x+2/3,z+2/3
16 y+1/3,x+2/3,-z+2/3
17 x-y+1/3,-y+2/3,-z+2/3
18 -x+1/3,-x+y+2/3,-z+2/3

loop_
_atom_site_type_symbol
_atom_site_label
_atom_site_fract_x
_atom_site_fract_y
_atom_site_fract_z
_atom_site_U_iso_or_equiv
_atom_site_adp_type
_atom_site_calc_flag
_atom_site_refinement_flags
_atom_site_occupancy
_atom_site_site_symmetry_multiplicity
_atom_site_disorder_assembly
_atom_site_disorder_group
Dy Dy1 0 0 0 0.00585(4) Uani d . 1 3 . .
Al Al1 0.55590(10) 0 0 0.0031(2) Uani d . 1 9 . .
O O1 0.7422(3) 0.0755(3) 0.166667 0.0084(9) Uani d . 1 9 . .
B B1 0.666667 0.333333 -0.166667 0.0062(7) Uani d . 1 3 . .
O O3 0.36691(18) -0.11579(17) -0.14502(18) 0.0065(4) Uani d . 1 18 . .
O O2 0.8159(2) 0.4825(2) -0.166667 0.0067(5) Uani d . 1 9 . .
B B2 0.8916(5) 0.2249(5) 0.166667 0.0063(10) Uani d . 1 9 . .

loop_
_atom_site_aniso_label
_atom_site_aniso_U_11
_atom_site_aniso_U_22
_atom_site_aniso_U_33
_atom_site_aniso_U_12
_atom_site_aniso_U_13
_atom_site_aniso_U_23
_atom_site_aniso_type_symbol
Dy1 0.00546(6) 0.00546(6) 0.00665(6) 0.00273(3) 0 0 Dy
Al1 0.0027(2) 0.0023(3) 0.0042(3) 0.00114(15) -0.00007(10) -0.0001(2) Al
O1 0.0075(11) 0.0075(11) 0.0082(10) 0.0022(11) -0.0006(4) 0.0006(4) O
B1 0.0068(9) 0.0068(9) 0.0051(13) 0.0034(4) 0 0 B
O3 0.0058(6) 0.0063(5) 0.0072(5) 0.0029(4) -0.0011(4) -0.0013(4) O
O2 0.0060(6) 0.0060(6) 0.0071(7) 0.0022(7) -0.0004(3) 0.0004(3) O
B2 0.0083(11) 0.0083(11) 0.0058(9) 0.0068(15) -0.0001(5) 0.0001(5) B

loop_
_atom_type_symbol
_atom_type_scat_dispersion_real
_atom_type_scat_dispersion_imag
_atom_type_scat_source
Al 0.0645 0.0514 'International Tables Vol C tables 4.2.6.8 and 6.1.1.1'
B 0.0013 0.0007 'International Tables Vol C tables 4.2.6.8 and 6.1.1.1'
Dy -0.1892 4.4098 'International Tables Vol C tables 4.2.6.8 and 6.1.1.1'
O 0.0106 0.0060 'International Tables Vol C tables 4.2.6.8 and 6.1.1.1'

loop_
_geom_angle_atom_site_label_1
_geom_angle_atom_site_label_2
_geom_angle_atom_site_label_3
_geom_angle_site_symmetry_1
_geom_angle_site_symmetry_2
_geom_angle_site_symmetry_3
_geom_angle
_geom_angle_publ_flag
O3 Dy1 O3 7_455 . 8_445 89.16(6) ?
O3 Dy1 O3 7_455 . 9_555 89.16(6) ?
O3 Dy1 O3 7_455 . 16_544 119.78(5) ?
O3 Dy1 O3 7_455 . 17_444 145.03(7) ?
O3 Dy1 O3 7_455 . 18_554 73.33(6) ?
O3 Dy1 O3 8_445 . 9_555 89.16(6) ?
O3 Dy1 O3 8_445 . 16_544 145.03(7) ?
O3 Dy1 O3 8_445 . 17_444 73.33(5) ?
O3 Dy1 O3 8_445 . 18_554 119.78(7) ?
O3 Dy1 O3 9_555 . 16_544 73.33(6) ?
O3 Dy1 O3 9_555 . 17_444 119.78(7) ?
O3 Dy1 O3 9_555 . 18_554 145.03(5) ?
O3 Dy1 O3 16_544 . 17_444 89.16(6) ?
O3 Dy1 O3 16_544 . 18_554 89.16(6) ?
O3 Dy1 O3 17_444 . 18_554 89.16(6) ?
Al1 Al1 Al1 8_545 . 15_654 118.02(3) ?
O2 B1 O2 . . 2_655 120.00(13) ?
O2 B1 O2 . . 3_665 120.00(13) ?
O2 B1 O2 2_655 . 3_665 120.00(13) ?
Dy1 O3 B2 13_544 . 13_444 105.29(15) ?
O1 B2 O3 . . 7_555 117.3(4) ?
O1 B2 O3 . . 4_655 117.3(4) ?
O3 B2 O3 7_555 . 4_655 125.4(3) ?

loop_
_geom_bond_atom_site_label_1
_geom_bond_atom_site_label_2
_geom_bond_site_symmetry_1
_geom_bond_site_symmetry_2
_geom_bond_distance
_geom_bond_publ_flag
Dy1 O3 . 7_455 2.3260(16) ?
Dy1 O3 . 8_445 2.3260(13) ?
Dy1 O3 . 9_555 2.326(2) ?
Dy1 O3 . 16_544 2.3260(16) ?
Dy1 O3 . 17_444 2.3260(13) ?
Dy1 O3 . 18_554 2.326(2) ?
Al1 Al1 . 8_545 2.9992(7) ?
Al1 Al1 . 15_654 2.9992(7) ?
O1 B2 . . 1.388(4) ?
B1 O2 . . 1.3866(13) ?
B1 O2 . 2_655 1.387(2) ?
B1 O2 . 3_665 1.387(2) ?
O3 B2 . 13_444 1.364(6) ?

_cod_database_fobs_code 2243277
